data_4337144
loop_
_publ_author_name
'Dunbar, Andrew C.'
'Macor, Joseph A.'
'Girolami, Gregory S.'

_publ_section_title
;
 Synthesis and Single Crystal Structure of Sodium Octahydrotriborate,
 NaB3H8.
;
_journal_issue 2
_journal_name_full 'Inorganic chemistry'
_journal_page_first 822
_journal_page_last 826
_journal_paper_doi 10.1021/ic402127x
_journal_volume 53
_journal_year 2014
_chemical_formula_sum 'B3 H8 Na'
_chemical_formula_weight 63.48
_chemical_name_systematic
; 
 ? 
;
_space_group_IT_number 31
_symmetry_cell_setting orthorhombic
_symmetry_space_group_name_Hall 'P 2ac -2'
_symmetry_space_group_name_H-M 'P m n 21'
_atom_sites_solution_hydrogens geom
_atom_sites_solution_primary direct
_atom_sites_solution_secondary difmap
_audit_creation_method SHELXL-97
_cell_angle_alpha 90.00
_cell_angle_beta 90.00
_cell_angle_gamma 90.00
_cell_formula_units_Z 2
_cell_length_a 7.8497(3)
_cell_length_b 5.8106(2)
_cell_length_c 4.5754(2)
_cell_measurement_temperature 173(2)
_cell_volume 208.691(14)
_computing_structure_refinement 'SHELXL-97 (Sheldrick, 1997)'
_computing_structure_solution 'SHELXS-97 (Sheldrick, 1990)'
_diffrn_ambient_temperature 173(2)
_diffrn_measured_fraction_theta_full 0.996
_diffrn_measured_fraction_theta_max 1.000
_diffrn_radiation_monochromator graphite
_diffrn_radiation_source 'fine-focus sealed tube'
_diffrn_radiation_type CuK\a
_diffrn_radiation_wavelength 1.54178
_diffrn_reflns_av_R_equivalents 0.0523
_diffrn_reflns_av_sigmaI/netI 0.0267
_diffrn_reflns_limit_h_max 5
_diffrn_reflns_limit_h_min -9
_diffrn_reflns_limit_k_max 6
_diffrn_reflns_limit_k_min -6
_diffrn_reflns_limit_l_max 5
_diffrn_reflns_limit_l_min -5
_diffrn_reflns_number 3243
_diffrn_reflns_theta_full 67.51
_diffrn_reflns_theta_max 67.51
_diffrn_reflns_theta_min 7.62
_exptl_absorpt_coefficient_mu 1.217
_exptl_absorpt_correction_T_max 0.860
_exptl_absorpt_correction_T_min 0.708
_exptl_absorpt_correction_type integration
_exptl_crystal_colour white
_exptl_crystal_density_diffrn 1.010
_exptl_crystal_density_method 'not measured'
_exptl_crystal_F_000 68
_exptl_crystal_size_max 0.424
_exptl_crystal_size_mid 0.220
_exptl_crystal_size_min 0.212
_refine_diff_density_max 0.200
_refine_diff_density_min -0.108
_refine_diff_density_rms 0.039
_refine_ls_abs_structure_details 'Flack H D (1983), Acta Cryst. A39, 876-881'
_refine_ls_abs_structure_Flack 0.25(6)
_refine_ls_extinction_coef 0.054(15)
_refine_ls_extinction_expression Fc^*^=kFc[1+0.001xFc^2^\l^3^/sin(2\q)]^-1/4^
_refine_ls_extinction_method SHELXL
_refine_ls_goodness_of_fit_ref 1.107
_refine_ls_hydrogen_treatment mixed
_refine_ls_matrix_type full
_refine_ls_number_parameters 63
_refine_ls_number_reflns 398
_refine_ls_number_restraints 1
_refine_ls_restrained_S_all 1.105
_refine_ls_R_factor_all 0.0220
_refine_ls_R_factor_gt 0.0220
_refine_ls_shift/su_max 0.000
_refine_ls_shift/su_mean 0.000
_refine_ls_structure_factor_coef Fsqd
_refine_ls_weighting_details 'calc w=1/[\s^2^(Fo^2^)+(0.0418P)^2^+0.0000P] where P=(Fo^2^+2Fc^2^)/3'
_refine_ls_weighting_scheme calc
_refine_ls_wR_factor_gt 0.0501
_refine_ls_wR_factor_ref 0.0502
_reflns_number_gt 395
_reflns_number_total 398
_reflns_threshold_expression >2sigma(I)
_cod_data_source_file ic402127x_si_001.cif
_cod_data_source_block bc14o_31face
_cod_depositor_comments
;
The following automatic conversions were performed:

'_symmetry_cell_setting' value 'Orthorhombic' changed to
'orthorhombic' according to
/usr/data/users/saulius/automatic-downloads/current/ACS/lib/dictionaries/cif_core.dic
dictionary named 'cif_core.dic' version 2.4.2 from 2011-04-26.

Automatic conversion script
Id: cif_fix_values 2281 2013-09-26 08:29:07Z andrius 
;
_cod_original_sg_symbol_H-M Pmn2(1)
_cod_database_code 4337144

loop_
_symmetry_equiv_pos_as_xyz
'x, y, z'
'-x+1/2, -y, z+1/2'
'x+1/2, -y, z+1/2'
'-x, y, z'

loop_
_atom_site_label
_atom_site_type_symbol
_atom_site_fract_x
_atom_site_fract_y
_atom_site_fract_z
_atom_site_U_iso_or_equiv
_atom_site_adp_type
_atom_site_occupancy
_atom_site_symmetry_multiplicity
_atom_site_calc_flag
_atom_site_refinement_flags
Na1 Na 1.0000 0.56920(7) 0.901240(4) 0.0349(3) Uani 1 2 d S
B1 B 0.88546(11) 0.24807(12) 0.4098(3) 0.0221(3) Uani 1 1 d .
H11 H 0.838(2) 0.274(2) 0.628(4) 0.041(3) Uani 1 1 d .
H12 H 0.831(2) 0.360(2) 0.240(4) 0.036(3) Uani 1 1 d .
H13 H 0.8308(17) 0.0665(19) 0.343(3) 0.040(4) Uani 1 1 d .
B2 B 1.0000 -0.0038(2) 0.2996(4) 0.0210(3) Uani 1 2 d S
H21 H 1.0000 -0.037(3) 0.072(4) 0.032(5) Uani 1 2 d S
H22 H 1.0000 -0.159(3) 0.442(6) 0.038(4) Uani 1 2 d S

loop_
_atom_site_aniso_label
_atom_site_aniso_U_11
_atom_site_aniso_U_22
_atom_site_aniso_U_33
_atom_site_aniso_U_23
_atom_site_aniso_U_13
_atom_site_aniso_U_12
Na1 0.0532(4) 0.0252(3) 0.0262(3) 0.0000(2) 0.000 0.000
B1 0.0234(5) 0.0174(5) 0.0254(5) -0.0026(5) 0.0026(5) 0.0026(3)
H11 0.059(10) 0.022(6) 0.042(11) -0.018(6) -0.003(8) -0.005(7)
H12 0.034(7) 0.025(6) 0.049(10) 0.008(6) -0.003(7) 0.011(6)
H13 0.030(6) 0.052(9) 0.038(12) -0.008(6) 0.015(8) 0.003(5)
B2 0.0201(6) 0.0172(7) 0.0256(7) -0.0044(5) 0.000 0.000
H21 0.034(10) 0.044(12) 0.018(14) -0.014(9) 0.000 0.000
H22 0.050(10) 0.013(8) 0.051(12) -0.007(10) 0.000 0.000

loop_
_atom_type_symbol
_atom_type_description
_atom_type_scat_dispersion_real
_atom_type_scat_dispersion_imag
_atom_type_scat_source
B B 0.0090 0.0039 'International Tables Vol C Tables 4.2.6.8 and 6.1.1.4'
H H 0.0000 0.0000 'International Tables Vol C Tables 4.2.6.8 and 6.1.1.4'
Na Na 0.1353 0.1239 'International Tables Vol C Tables 4.2.6.8 and 6.1.1.4'

loop_
_geom_angle_atom_site_label_1
_geom_angle_atom_site_label_2
_geom_angle_atom_site_label_3
_geom_angle
_geom_angle_site_symmetry_1
_geom_angle_site_symmetry_3
H12 Na1 H12 68.0(7) 4_756 1_556
H12 Na1 H21 105.8(5) 4_756 1_566
H12 Na1 H21 105.8(5) 1_556 1_566
H12 Na1 H11 71.8(5) 4_756 4_755
H12 Na1 H11 105.2(5) 1_556 4_755
H21 Na1 H11 145.1(5) 1_566 4_755
H12 Na1 H22 146.0(4) 4_756 1_565
H12 Na1 H22 146.0(4) 1_556 1_565
H21 Na1 H22 71.9(6) 1_566 1_565
H11 Na1 H22 90.7(5) 4_755 1_565
H12 Na1 B1 90.2(4) 4_756 4_755
H12 Na1 B1 109.4(3) 1_556 4_755
H21 Na1 B1 144.6(4) 1_566 4_755
H11 Na1 B1 18.9(4) 4_755 4_755
H22 Na1 B1 77.2(4) 1_565 4_755
H12 Na1 B1 109.4(3) 4_756 .
H12 Na1 B1 90.2(4) 1_556 .
H21 Na1 B1 144.6(4) 1_566 .
H11 Na1 B1 49.9(4) 4_755 .
H22 Na1 B1 77.2(4) 1_565 .
B1 Na1 B1 34.21(3) 4_755 .
H12 Na1 B2 91.5(3) 4_756 1_566
H12 Na1 B2 91.5(3) 1_556 1_566
H21 Na1 B2 17.5(5) 1_566 1_566
H11 Na1 B2 149.1(4) 4_755 1_566
H22 Na1 B2 89.4(4) 1_565 1_566
B1 Na1 B2 158.03(3) 4_755 1_566
B1 Na1 B2 158.03(3) . 1_566
H12 Na1 B1 17.2(4) 4_756 4_756
H12 Na1 B1 50.8(4) 1_556 4_756
H21 Na1 B1 109.0(5) 1_566 4_756
H11 Na1 B1 79.3(4) 4_755 4_756
H22 Na1 B1 163.13(5) 1_565 4_756
B1 Na1 B1 95.68(2) 4_755 4_756
B1 Na1 B1 105.58(3) . 4_756
B2 Na1 B1 92.32(4) 1_566 4_756
H12 Na1 B1 50.8(4) 4_756 1_556
H12 Na1 B1 17.2(4) 1_556 1_556
H21 Na1 B1 109.0(5) 1_566 1_556
H11 Na1 B1 96.3(4) 4_755 1_556
H22 Na1 B1 163.13(5) 1_565 1_556
B1 Na1 B1 105.58(3) 4_755 1_556
B1 Na1 B1 95.68(2) . 1_556
B2 Na1 B1 92.32(4) 1_566 1_556
B1 Na1 B1 33.55(3) 4_756 1_556
H12 Na1 B2 145.8(4) 4_756 1_565
H12 Na1 B2 145.8(4) 1_556 1_565
H21 Na1 B2 66.8(5) 1_566 1_565
H11 Na1 B2 95.1(4) 4_755 1_565
H22 Na1 B2 5.1(4) 1_565 1_565
B1 Na1 B2 82.09(3) 4_755 1_565
B1 Na1 B2 82.09(3) . 1_565
B2 Na1 B2 84.28(4) 1_566 1_565
B1 Na1 B2 162.912(17) 4_756 1_565
B1 Na1 B2 162.912(17) 1_556 1_565
H12 Na1 H11 105.2(5) 4_756 .
H12 Na1 H11 71.8(5) 1_556 .
H21 Na1 H11 145.1(5) 1_566 .
H11 Na1 H11 61.8(8) 4_755 .
H22 Na1 H11 90.7(5) 1_565 .
B1 Na1 H11 49.9(4) 4_755 .
B1 Na1 H11 18.9(4) . .
B2 Na1 H11 149.1(4) 1_566 .
B1 Na1 H11 96.3(4) 4_756 .
B1 Na1 H11 79.3(4) 1_556 .
B2 Na1 H11 95.1(4) 1_565 .
B2 B1 B1 59.85(3) . 4_755
B2 B1 Na1 123.95(6) . .
B1 B1 Na1 72.896(15) 4_755 .
B2 B1 Na1 97.72(7) . 1_554
B1 B1 Na1 73.225(17) 4_755 1_554
Na1 B1 Na1 95.68(2) . 1_554
B2 B1 H11 123.3(8) . .
B1 B1 H11 110.1(9) 4_755 .
Na1 B1 H11 48.2(7) . .
Na1 B1 H11 135.2(7) 1_554 .
B2 B1 H12 118.7(7) . .
B1 B1 H12 112.9(8) 4_755 .
Na1 B1 H12 105.8(7) . .
Na1 B1 H12 39.7(8) 1_554 .
H11 B1 H12 116.0(11) . .
B2 B1 H13 51.6(6) . .
B1 B1 H13 111.3(6) 4_755 .
Na1 B1 H13 147.5(8) . .
Na1 B1 H13 116.6(8) 1_554 .
H11 B1 H13 103.8(10) . .
H12 B1 H13 101.9(12) . .
B1 B2 B1 60.29(7) 4_755 .
B1 B2 Na1 145.66(6) 4_755 1_544
B1 B2 Na1 145.65(6) . 1_544
B1 B2 H13 101.4(5) 4_755 .
B1 B2 H13 41.1(5) . .
Na1 B2 H13 108.6(5) 1_544 .
B1 B2 H21 115.3(9) 4_755 .
B1 B2 H21 115.3(9) . .
Na1 B2 H21 43.1(11) 1_544 .
H13 B2 H21 101.2(7) . .
B1 B2 H22 119.9(9) 4_755 .
B1 B2 H22 119.9(9) . .
Na1 B2 H22 72.1(12) 1_544 .
H13 B2 H22 98.8(6) . .
H21 B2 H22 115.2(16) . .

loop_
_geom_bond_atom_site_label_1
_geom_bond_atom_site_label_2
_geom_bond_distance
_geom_bond_site_symmetry_2
Na1 H12 2.374(15) 4_756
Na1 H12 2.374(16) 1_556
Na1 H21 2.416(18) 1_566
Na1 H11 2.473(13) 4_755
Na1 H22 2.63(2) 1_565
Na1 B1 3.0571(12) 4_755
Na1 B1 3.0571(12) .
Na1 B2 3.0785(16) 1_566
Na1 B1 3.1153(11) 4_756
Na1 B1 3.1153(11) 1_556
Na1 B2 3.7058(18) 1_565
Na1 H11 2.473(13) .
B1 B2 1.7903(14) .
B1 B1 1.7982(17) 4_755
B1 Na1 3.1153(11) 1_554
B1 H11 1.076(18) .
B1 H12 1.102(15) .
B1 H13 1.179(12) .
B2 B1 1.7903(14) 4_755
B2 Na1 3.0785(16) 1_544
B2 H13 1.404(13) .
B2 H21 1.060(19) .
B2 H22 1.11(2) .
